data_1552327
loop_
_publ_author_name
'Deng, Jungang'
'Yu, Ping'
'zhang, zhenlei'
'zhang, juzheng'
'Zhewen, Sun'
'Cai, Meiling'
'Yuan, Haoliang'
'Liang, Hong'
'Yang, Feng'

_publ_section_title
;
 Novel Pt(II) complexes with modified aroyl-hydrazone Schiff-base ligands:
 synthesis, cytotoxicity and action mechanism
;
_journal_name_full Metallomics
_journal_paper_doi 10.1039/C9MT00193J
_journal_year 2019
_chemical_formula_moiety 'C17 H19 Cl N2 O3 Pt S'
_chemical_formula_sum 'C17 H19 Cl N2 O3 Pt S'
_chemical_formula_weight 561.94
_space_group_crystal_system monoclinic
_space_group_IT_number 14
_space_group_name_Hall '-P 2ybc'
_space_group_name_H-M_alt 'P 1 21/c 1'
_symmetry_space_group_name_Hall '-P 2ybc'
_symmetry_space_group_name_H-M 'P 1 21/c 1'
_atom_sites_solution_hydrogens geom
_atom_sites_solution_primary direct
_atom_sites_solution_secondary difmap
_audit_creation_date 2018-08-17
_audit_creation_method
;
Olex2 1.2
(compiled 2018.05.29 svn.r3508 for OlexSys, GUI svn.r5506)
;
_audit_update_record
;
2018-10-20 deposited with the CCDC.    2019-09-09 downloaded from the CCDC.
;
_cell_angle_alpha 90.00
_cell_angle_beta 95.584(4)
_cell_angle_gamma 90.00
_cell_formula_units_Z 4
_cell_length_a 9.5523(4)
_cell_length_b 18.2853(6)
_cell_length_c 10.8746(4)
_cell_measurement_reflns_used 2947
_cell_measurement_temperature 296.15
_cell_measurement_theta_max 28.0850
_cell_measurement_theta_min 3.9180
_cell_volume 1890.42(12)
_computing_cell_refinement
;
CrysAlisPro, Agilent Technologies,
Version 1.171.37.35 (release 13-08-2014 CrysAlis171 .NET)
(compiled Aug 13 2014,18:06:01)
;
_computing_data_collection
;
CrysAlisPro, Agilent Technologies,
Version 1.171.37.35 (release 13-08-2014 CrysAlis171 .NET)
(compiled Aug 13 2014,18:06:01)
;
_computing_data_reduction
;
CrysAlisPro, Agilent Technologies,
Version 1.171.37.35 (release 13-08-2014 CrysAlis171 .NET)
(compiled Aug 13 2014,18:06:01)
;
_computing_molecular_graphics 'Olex2 (Dolomanov et al., 2009)'
_computing_publication_material 'Olex2 (Dolomanov et al., 2009)'
_computing_structure_refinement 'XL (Sheldrick, 2008)'
_computing_structure_solution 'XS (Sheldrick, 2008)'
_diffrn_ambient_temperature 296.15
_diffrn_detector 'CCD plate'
_diffrn_detector_area_resol_mean 15.9784
_diffrn_detector_type Eos
_diffrn_measured_fraction_theta_full 0.998
_diffrn_measured_fraction_theta_max 0.998
_diffrn_measurement_details
;
#__ type_ start__ end____ width___ exp.time_
  1 omega   35.00   95.00   1.0000    8.0000
omega____ theta____ kappa____ phi______ frames
    -       19.1763  178.0000   60.0000 60

#__ type_ start__ end____ width___ exp.time_
  2 omega   -6.00   92.00   1.0000    8.0000
omega____ theta____ kappa____ phi______ frames
    -       19.1763   38.0000  -90.0000 98

#__ type_ start__ end____ width___ exp.time_
  3 omega  -50.00   40.00   1.0000    8.0000
omega____ theta____ kappa____ phi______ frames
    -       19.1763  -57.0000  120.0000 90

#__ type_ start__ end____ width___ exp.time_
  4 omega   -2.00   25.00   1.0000    8.0000
omega____ theta____ kappa____ phi______ frames
    -       19.1763   57.0000   90.0000 27
;
_diffrn_measurement_device 'four-circle diffractometer'
_diffrn_measurement_device_type 'SuperNova, Single source at offset, Eos'
_diffrn_measurement_method '\w scans'
_diffrn_orient_matrix_UB_11 -0.0205169000
_diffrn_orient_matrix_UB_12 0.0342652000
_diffrn_orient_matrix_UB_13 -0.0264617000
_diffrn_orient_matrix_UB_21 -0.0716631000
_diffrn_orient_matrix_UB_22 -0.0092303000
_diffrn_orient_matrix_UB_23 0.0031984000
_diffrn_orient_matrix_UB_31 0.0027241000
_diffrn_orient_matrix_UB_32 0.0156300000
_diffrn_orient_matrix_UB_33 0.0599151000
_diffrn_radiation_monochromator mirror
_diffrn_radiation_probe x-ray
_diffrn_radiation_type MoK\a
_diffrn_radiation_wavelength 0.71073
_diffrn_reflns_av_R_equivalents 0.0555
_diffrn_reflns_av_unetI/netI 0.0681
_diffrn_reflns_limit_h_max 9
_diffrn_reflns_limit_h_min -11
_diffrn_reflns_limit_k_max 22
_diffrn_reflns_limit_k_min -21
_diffrn_reflns_limit_l_max 13
_diffrn_reflns_limit_l_min -13
_diffrn_reflns_number 9682
_diffrn_reflns_theta_full 26.37
_diffrn_reflns_theta_max 26.37
_diffrn_reflns_theta_min 3.51
_diffrn_source 'SuperNova (Mo) X-ray Source'
_exptl_absorpt_coefficient_mu 7.692
_exptl_absorpt_correction_T_max 1.00000
_exptl_absorpt_correction_T_min 0.56355
_exptl_absorpt_correction_type multi-scan
_exptl_absorpt_process_details
;
CrysAlisPro, Agilent Technologies,
Version 1.171.37.35 (release 13-08-2014 CrysAlis171 .NET)
(compiled Aug 13 2014,18:06:01)
Empirical absorption correction using spherical harmonics,
 implemented in SCALE3 ABSPACK scaling algorithm.
;
_exptl_crystal_colour 'dull yellowish yellow'
_exptl_crystal_colour_lustre dull
_exptl_crystal_colour_modifier yellowish
_exptl_crystal_colour_primary yellow
_exptl_crystal_density_diffrn 1.974
_exptl_crystal_density_method 'not measured'
_exptl_crystal_description plate
_exptl_crystal_F_000 1080
_exptl_crystal_size_max 0.2
_exptl_crystal_size_mid 0.08
_exptl_crystal_size_min 0.05
_refine_diff_density_max 1.906
_refine_diff_density_min -1.210
_refine_diff_density_rms 0.165
_refine_ls_extinction_method none
_refine_ls_goodness_of_fit_ref 1.020
_refine_ls_hydrogen_treatment constr
_refine_ls_matrix_type full
_refine_ls_number_parameters 229
_refine_ls_number_reflns 3862
_refine_ls_number_restraints 0
_refine_ls_restrained_S_all 1.020
_refine_ls_R_factor_all 0.0572
_refine_ls_R_factor_gt 0.0413
_refine_ls_shift/su_max 0.001
_refine_ls_shift/su_mean 0.000
_refine_ls_structure_factor_coef Fsqd
_refine_ls_weighting_details 'calc w=1/[\s^2^(Fo^2^)+(0.0351P)^2^+0.0000P] where P=(Fo^2^+2Fc^2^)/3'
_refine_ls_weighting_scheme calc
_refine_ls_wR_factor_gt 0.0867
_refine_ls_wR_factor_ref 0.0961
_reflns_number_gt 3031
_reflns_number_total 3862
_reflns_threshold_expression >2sigma(I)
_cod_data_source_file c9mt00193j2.cif
_cod_data_source_block 20161206_yf_djg_0629_2
_cod_database_code 1552327
_reflns_odcompleteness_completeness 99.70
_reflns_odcompleteness_iscentric 1
_reflns_odcompleteness_theta 26.32
_olex2_refinement_description
;
1. Fixed Uiso
 At 1.2 times of:
  All C(H) groups, All N(H) groups
 At 1.5 times of:
  All C(H,H,H) groups
2.a Aromatic/amide H refined with riding coordinates:
 C19(H19), C20(H20), C22(H22), C29(H29), N1(H1), C1AA(H1AA), C2AA(H2AA),
 C3(H3), C4(H4), C3AA(H3AA)
2.b Idealised Me refined as rotating group:
 C24(H24a,H24b,H24c), C7(H7a,H7b,H7c), C8(H8a,H8b,H8c)
;
_olex2_submission_special_instructions 'No special instructions were received'

loop_
_space_group_symop_id
_space_group_symop_operation_xyz
1 'x, y, z'
2 '-x, y+1/2, -z+1/2'
3 '-x, -y, -z'
4 'x, -y-1/2, z-1/2'

loop_
_atom_site_label
_atom_site_type_symbol
_atom_site_fract_x
_atom_site_fract_y
_atom_site_fract_z
_atom_site_U_iso_or_equiv
_atom_site_adp_type
_atom_site_occupancy
_atom_site_calc_flag
_atom_site_refinement_flags_posn
Pt1 Pt 0.40946(3) 0.163652(13) 0.17948(2) 0.03225(12) Uani 1 d .
S1 S 0.5231(2) 0.08689(9) 0.30847(17) 0.0415(5) Uani 1 d .
O2 O 0.3009(6) 0.2246(3) 0.0509(5) 0.0537(15) Uani 1 d .
N2 N 0.4313(6) 0.2513(3) 0.2888(5) 0.0350(13) Uani 1 d .
O3 O 0.5899(6) 0.1144(3) 0.4272(5) 0.0551(15) Uani 1 d .
C13 C 0.6362(8) 0.3169(4) 0.3745(7) 0.0396(18) Uani 1 d .
C14 C 0.2198(8) 0.2792(4) 0.0768(6) 0.0367(17) Uani 1 d .
O1 O 0.6181(6) 0.3646(3) 0.2955(5) 0.0592(16) Uani 1 d .
Cl1 Cl 0.3616(2) 0.06843(10) 0.04428(18) 0.0549(6) Uani 1 d .
C18 C 0.2324(7) 0.3184(4) 0.1891(7) 0.0351(16) Uani 1 d .
C19 C 0.1367(8) 0.3749(4) 0.2051(7) 0.0431(18) Uani 1 d .
H19 H 0.1462 0.4007 0.2792 0.052 Uiso 1 calc R
C20 C 0.3460(7) 0.3057(4) 0.2828(6) 0.0367(16) Uani 1 d .
H20 H 0.3593 0.3404 0.3455 0.044 Uiso 1 calc R
C22 C 0.8556(8) 0.3727(4) 0.4671(7) 0.053(2) Uani 1 d .
H22 H 0.8498 0.4029 0.3980 0.063 Uiso 1 calc R
C24 C -0.0741(8) 0.4540(5) 0.1391(8) 0.059(2) Uani 1 d .
H24A H -0.1640 0.4325 0.1489 0.088 Uiso 1 calc GR
H24B H -0.0825 0.4863 0.0691 0.088 Uiso 1 calc GR
H24C H -0.0423 0.4811 0.2121 0.088 Uiso 1 calc GR
C29 C 0.0240(9) 0.3568(4) 0.0059(8) 0.055(2) Uani 1 d .
H29 H -0.0446 0.3699 -0.0567 0.066 Uiso 1 calc R
C32 C 0.7522(8) 0.3205(4) 0.4778(7) 0.0414(18) Uani 1 d .
N1 N 0.5453(6) 0.2600(3) 0.3799(5) 0.0368(14) Uani 1 d .
H1 H 0.5576 0.2291 0.4395 0.044 Uiso 1 calc R
C1AA C 0.7598(7) 0.2767(4) 0.5810(6) 0.0402(17) Uani 1 d .
H1AA H 0.6907 0.2417 0.5898 0.048 Uiso 1 calc R
C C 0.0310(8) 0.3942(4) 0.1187(7) 0.0467(19) Uani 1 d .
C2AA C 0.1166(9) 0.3009(4) -0.0148(7) 0.053(2) Uani 1 d .
H2AA H 0.1097 0.2775 -0.0911 0.064 Uiso 1 calc R
C7 C 0.6535(11) 0.0395(5) 0.2381(9) 0.087(3) Uani 1 d .
H7A H 0.6105 0.0108 0.1709 0.130 Uiso 1 calc GR
H7B H 0.7039 0.0080 0.2976 0.130 Uiso 1 calc GR
H7C H 0.7176 0.0739 0.2074 0.130 Uiso 1 calc GR
C8 C 0.4055(11) 0.0168(5) 0.3415(9) 0.085(3) Uani 1 d .
H8A H 0.3408 0.0352 0.3964 0.127 Uiso 1 calc GR
H8B H 0.4573 -0.0234 0.3800 0.127 Uiso 1 calc GR
H8C H 0.3542 0.0006 0.2662 0.127 Uiso 1 calc GR
C3 C 0.9744(10) 0.3365(5) 0.6575(9) 0.064(3) Uani 1 d .
H3 H 1.0502 0.3410 0.7175 0.077 Uiso 1 calc R
C4 C 0.8699(9) 0.2849(5) 0.6711(7) 0.058(2) Uani 1 d .
H4 H 0.8747 0.2558 0.7415 0.069 Uiso 1 calc R
C3AA C 0.9650(9) 0.3807(5) 0.5554(8) 0.069(3) Uani 1 d .
H3AA H 1.0333 0.4160 0.5466 0.083 Uiso 1 calc R

loop_
_atom_site_aniso_label
_atom_site_aniso_U_11
_atom_site_aniso_U_22
_atom_site_aniso_U_33
_atom_site_aniso_U_23
_atom_site_aniso_U_13
_atom_site_aniso_U_12
Pt1 0.03243(18) 0.03462(18) 0.02849(18) -0.00020(11) -0.00327(12) 0.00248(10)
S1 0.0493(12) 0.0332(10) 0.0385(11) 0.0053(8) -0.0130(9) -0.0036(8)
O2 0.069(4) 0.053(3) 0.036(3) -0.008(2) -0.006(3) 0.032(3)
N2 0.026(3) 0.043(3) 0.034(3) -0.002(3) -0.005(3) 0.006(2)
O3 0.074(4) 0.042(3) 0.043(3) 0.003(2) -0.026(3) -0.002(3)
C13 0.035(4) 0.048(4) 0.033(4) -0.004(3) -0.009(3) -0.002(3)
C14 0.045(4) 0.038(4) 0.027(4) 0.006(3) 0.002(3) 0.009(3)
O1 0.060(4) 0.061(4) 0.051(4) 0.019(3) -0.021(3) -0.015(3)
Cl1 0.0728(15) 0.0454(11) 0.0424(11) -0.0109(9) -0.0156(11) 0.0115(9)
C18 0.030(4) 0.038(4) 0.036(4) 0.000(3) -0.003(3) 0.003(3)
C19 0.043(5) 0.038(4) 0.050(5) -0.006(3) 0.012(4) -0.001(3)
C20 0.034(4) 0.043(4) 0.032(4) -0.007(3) 0.001(3) -0.002(3)
C22 0.042(5) 0.067(5) 0.047(5) 0.010(4) -0.009(4) -0.016(4)
C24 0.043(5) 0.068(6) 0.068(6) 0.018(5) 0.016(5) 0.026(4)
C29 0.050(5) 0.067(5) 0.045(5) 0.011(4) -0.010(4) 0.011(4)
C32 0.035(4) 0.046(4) 0.042(5) 0.001(4) -0.002(4) -0.002(3)
N1 0.040(4) 0.032(3) 0.036(3) 0.005(3) -0.010(3) -0.003(3)
C1AA 0.028(4) 0.047(4) 0.044(5) 0.002(3) -0.006(3) 0.000(3)
C 0.043(5) 0.051(5) 0.047(5) 0.010(4) 0.006(4) 0.009(4)
C2AA 0.067(6) 0.048(5) 0.041(5) -0.002(4) -0.014(4) 0.018(4)
C7 0.106(9) 0.066(6) 0.087(8) -0.002(6) -0.005(7) 0.052(6)
C8 0.111(9) 0.072(6) 0.068(7) 0.024(5) -0.009(6) -0.053(6)
C3 0.040(5) 0.087(7) 0.063(7) -0.020(5) -0.015(5) 0.000(4)
C4 0.067(6) 0.065(6) 0.038(5) 0.006(4) -0.009(5) 0.004(5)
C3AA 0.054(6) 0.094(7) 0.057(6) 0.008(5) -0.010(5) -0.027(5)

loop_
_atom_type_symbol
_atom_type_description
_atom_type_scat_dispersion_real
_atom_type_scat_dispersion_imag
_atom_type_scat_source
C C 0.0033 0.0016 'International Tables Vol C Tables 4.2.6.8 and 6.1.1.4'
H H 0.0000 0.0000 'International Tables Vol C Tables 4.2.6.8 and 6.1.1.4'
Cl Cl 0.1484 0.1585 'International Tables Vol C Tables 4.2.6.8 and 6.1.1.4'
N N 0.0061 0.0033 'International Tables Vol C Tables 4.2.6.8 and 6.1.1.4'
O O 0.0106 0.0060 'International Tables Vol C Tables 4.2.6.8 and 6.1.1.4'
Pt Pt -1.7033 8.3905 'International Tables Vol C Tables 4.2.6.8 and 6.1.1.4'
S S 0.1246 0.1234 'International Tables Vol C Tables 4.2.6.8 and 6.1.1.4'

loop_
_geom_angle_atom_site_label_1
_geom_angle_atom_site_label_2
_geom_angle_atom_site_label_3
_geom_angle
S1 Pt1 Cl1 88.83(7)
O2 Pt1 S1 174.07(15)
O2 Pt1 Cl1 85.25(15)
N2 Pt1 S1 96.69(16)
N2 Pt1 O2 89.2(2)
N2 Pt1 Cl1 173.67(16)
O3 S1 Pt1 119.2(2)
O3 S1 C7 106.6(4)
O3 S1 C8 107.4(4)
C7 S1 Pt1 111.4(3)
C7 S1 C8 102.9(5)
C8 S1 Pt1 108.0(3)
C14 O2 Pt1 123.5(4)
C20 N2 Pt1 124.3(5)
C20 N2 N1 113.1(6)
N1 N2 Pt1 122.6(4)
O1 C13 C32 122.6(7)
O1 C13 N1 121.8(7)
N1 C13 C32 115.5(6)
O2 C14 C18 124.8(6)
O2 C14 C2AA 117.2(6)
C2AA C14 C18 118.1(6)
C14 C18 C20 121.9(6)
C19 C18 C14 118.7(6)
C19 C18 C20 119.2(6)
C18 C19 H19 118.1
C C19 C18 123.7(7)
C C19 H19 118.1
N2 C20 C18 126.4(6)
N2 C20 H20 116.8
C18 C20 H20 116.8
C32 C22 H22 119.3
C3AA C22 H22 119.3
C3AA C22 C32 121.4(8)
H24A C24 H24B 109.5
H24A C24 H24C 109.5
H24B C24 H24C 109.5
C C24 H24A 109.5
C C24 H24B 109.5
C C24 H24C 109.5
C C29 H29 119.1
C2AA C29 H29 119.1
C2AA C29 C 121.8(7)
C22 C32 C13 116.6(7)
C1AA C32 C13 124.2(7)
C1AA C32 C22 119.2(7)
N2 N1 H1 119.7
C13 N1 N2 120.7(6)
C13 N1 H1 119.7
C32 C1AA H1AA 120.2
C4 C1AA C32 119.6(7)
C4 C1AA H1AA 120.2
C19 C C24 123.0(7)
C19 C C29 116.7(7)
C29 C C24 120.3(7)
C14 C2AA H2AA 119.5
C29 C2AA C14 120.9(7)
C29 C2AA H2AA 119.5
S1 C7 H7A 109.5
S1 C7 H7B 109.5
S1 C7 H7C 109.5
H7A C7 H7B 109.5
H7A C7 H7C 109.5
H7B C7 H7C 109.5
S1 C8 H8A 109.5
S1 C8 H8B 109.5
S1 C8 H8C 109.5
H8A C8 H8B 109.5
H8A C8 H8C 109.5
H8B C8 H8C 109.5
C4 C3 H3 120.2
C3AA C3 H3 120.2
C3AA C3 C4 119.7(8)
C1AA C4 C3 120.3(8)
C1AA C4 H4 119.8
C3 C4 H4 119.8
C22 C3AA C3 119.7(8)
C22 C3AA H3AA 120.2
C3 C3AA H3AA 120.2

loop_
_geom_bond_atom_site_label_1
_geom_bond_atom_site_label_2
_geom_bond_distance
Pt1 S1 2.1953(18)
Pt1 O2 1.997(5)
Pt1 N2 1.995(5)
Pt1 Cl1 2.2960(18)
S1 O3 1.472(5)
S1 C7 1.753(9)
S1 C8 1.764(8)
O2 C14 1.311(8)
N2 C20 1.283(8)
N2 N1 1.408(7)
C13 O1 1.224(9)
C13 C32 1.500(10)
C13 N1 1.360(9)
C14 C18 1.411(9)
C14 C2AA 1.389(9)
C18 C19 1.402(9)
C18 C20 1.434(9)
C19 H19 0.9300
C19 C 1.357(10)
C20 H20 0.9300
C22 H22 0.9300
C22 C32 1.386(10)
C22 C3AA 1.356(10)
C24 H24A 0.9600
C24 H24B 0.9600
C24 H24C 0.9600
C24 C 1.515(10)
C29 H29 0.9300
C29 C 1.399(10)
C29 C2AA 1.385(11)
C32 C1AA 1.375(10)
N1 H1 0.8600
C1AA H1AA 0.9300
C1AA C4 1.375(10)
C2AA H2AA 0.9300
C7 H7A 0.9600
C7 H7B 0.9600
C7 H7C 0.9600
C8 H8A 0.9600
C8 H8B 0.9600
C8 H8C 0.9600
C3 H3 0.9300
C3 C4 1.392(12)
C3 C3AA 1.369(12)
C4 H4 0.9300
C3AA H3AA 0.9300

loop_
_geom_torsion_atom_site_label_1
_geom_torsion_atom_site_label_2
_geom_torsion_atom_site_label_3
_geom_torsion_atom_site_label_4
_geom_torsion
Pt1 O2 C14 C18 22.7(10)
Pt1 O2 C14 C2AA -159.1(6)
Pt1 N2 C20 C18 -8.6(10)
Pt1 N2 N1 C13 118.4(6)
S1 Pt1 O2 C14 140.6(14)
S1 Pt1 N2 C20 -153.5(6)
S1 Pt1 N2 N1 27.7(5)
O2 Pt1 S1 O3 -176.9(17)
O2 Pt1 S1 C7 58.3(17)
O2 Pt1 S1 C8 -54.1(17)
O2 Pt1 N2 C20 25.8(6)
O2 Pt1 N2 N1 -153.0(5)
O2 C14 C18 C19 -178.9(7)
O2 C14 C18 C20 5.8(12)
O2 C14 C2AA C29 178.3(8)
N2 Pt1 S1 O3 -3.8(3)
N2 Pt1 S1 C7 -128.6(4)
N2 Pt1 S1 C8 119.0(4)
N2 Pt1 O2 C14 -32.6(6)
C13 C32 C1AA C4 -179.3(7)
C14 C18 C19 C 0.4(12)
C14 C18 C20 N2 -13.8(12)
O1 C13 C32 C22 -12.3(12)
O1 C13 C32 C1AA 166.5(8)
O1 C13 N1 N2 4.3(11)
Cl1 Pt1 S1 O3 179.3(3)
Cl1 Pt1 S1 C7 54.5(4)
Cl1 Pt1 S1 C8 -57.9(4)
Cl1 Pt1 O2 C14 144.4(6)
Cl1 Pt1 N2 C20 -3(2)
Cl1 Pt1 N2 N1 178.4(12)
C18 C14 C2AA C29 -3.4(12)
C18 C19 C C24 178.2(7)
C18 C19 C C29 -3.1(12)
C19 C18 C20 N2 171.0(7)
C20 N2 N1 C13 -60.5(9)
C20 C18 C19 C 175.8(7)
C22 C32 C1AA C4 -0.6(12)
C32 C13 N1 N2 179.3(6)
C32 C22 C3AA C3 0.0(15)
C32 C1AA C4 C3 -0.8(12)
N1 N2 C20 C18 170.2(6)
N1 C13 C32 C22 172.7(7)
N1 C13 C32 C1AA -8.5(11)
C C29 C2AA C14 0.6(14)
C2AA C14 C18 C19 2.9(11)
C2AA C14 C18 C20 -172.4(7)
C2AA C29 C C19 2.6(13)
C2AA C29 C C24 -178.7(8)
C4 C3 C3AA C22 -1.4(15)
C3AA C22 C32 C13 179.9(8)
C3AA C22 C32 C1AA 1.0(14)
C3AA C3 C4 C1AA 1.8(14)
